data_2217556
loop_
_publ_author_name
'Ya-Hui Zhao'
'Xing Yuan'
'Wei-Chao Qin'
'Lian-Xi Sheng'
'Yun-Zheng Ding'

_publ_section_title Diaquabis(9-oxo-4,5-diazafluoren-3-olato-\k^2^<i>N</i>^4^,<i>O</i>^3^)cadmium(II)
_journal_coeditor_code HY2109
_journal_issue 2
_journal_name_full 'Acta Crystallographica Section E'
_journal_page_first m266
_journal_page_last m266
_journal_paper_doi 10.1107/S1600536807067323
_journal_volume 64
_journal_year 2008
_chemical_formula_iupac '[Cd (C11 H5 N2 O2)2 (H2 O)2]'
_chemical_formula_moiety 'C22 H14 Cd N4 O6'
_chemical_formula_sum 'C22 H14 Cd N4 O6'
_chemical_formula_weight 542.77
_chemical_name_systematic
;
Diaquabis(9-oxo-4,5-diazafluoren-3-olato-
\k^2^<i>N</i>^4^,<i>O</i>^3^)cadmium(II)
;
_space_group_IT_number 15
_symmetry_cell_setting monoclinic
_symmetry_space_group_name_Hall '-C 2yc'
_symmetry_space_group_name_H-M 'C 1 2/c 1'
_atom_sites_solution_hydrogens geom
_atom_sites_solution_primary direct
_atom_sites_solution_secondary difmap
_audit_creation_method SHELXL-97
_cell_angle_alpha 90.000
_cell_angle_beta 110.622(5)
_cell_angle_gamma 90.000
_cell_formula_units_Z 4
_cell_length_a 28.190(5)
_cell_length_b 5.572(4)
_cell_length_c 13.933(5)
_cell_measurement_reflns_used 4465
_cell_measurement_temperature 293(2)
_cell_measurement_theta_max 28.28
_cell_measurement_theta_min 3.02
_cell_volume 2048.3(17)
_computing_cell_refinement 'PROCESS-AUTO (Rigaku, 1998)'
_computing_data_collection 'PROCESS-AUTO (Rigaku, 1998)'
_computing_data_reduction 'PROCESS-AUTO (Rigaku, 1998)'
_computing_molecular_graphics 'SHELXTL-Plus (Siemens, 1990)'
_computing_publication_material 'SHELXL97 (Sheldrick, 1997)'
_computing_structure_refinement 'SHELXL97 (Sheldrick, 1997)'
_computing_structure_solution 'SHELXS97 (Sheldrick, 1997)'
_diffrn_ambient_temperature 293(2)
_diffrn_measured_fraction_theta_full 0.997
_diffrn_measured_fraction_theta_max 0.945
_diffrn_measurement_device_type 'Rigaku R-AXIS RAPID'
_diffrn_measurement_method \w
_diffrn_radiation_monochromator graphite
_diffrn_radiation_source 'rotation anode'
_diffrn_radiation_type MoK\a
_diffrn_radiation_wavelength 0.71073
_diffrn_reflns_av_R_equivalents 0.0205
_diffrn_reflns_av_sigmaI/netI 0.0259
_diffrn_reflns_limit_h_max 37
_diffrn_reflns_limit_h_min -26
_diffrn_reflns_limit_k_max 7
_diffrn_reflns_limit_k_min -7
_diffrn_reflns_limit_l_max 12
_diffrn_reflns_limit_l_min -18
_diffrn_reflns_number 5972
_diffrn_reflns_theta_full 25.00
_diffrn_reflns_theta_max 28.29
_diffrn_reflns_theta_min 2.96
_exptl_absorpt_coefficient_mu 1.116
_exptl_absorpt_correction_T_max 0.8329
_exptl_absorpt_correction_T_min 0.7601
_exptl_absorpt_correction_type multi-scan
_exptl_absorpt_process_details '(ABSCOR; Higashi, 1995)'
_exptl_crystal_colour colorless
_exptl_crystal_density_diffrn 1.760
_exptl_crystal_density_method 'not measured'
_exptl_crystal_description block
_exptl_crystal_F_000 1080
_exptl_crystal_size_max 0.26
_exptl_crystal_size_mid 0.21
_exptl_crystal_size_min 0.17
_refine_diff_density_max 0.621
_refine_diff_density_min -0.361
_refine_ls_extinction_method none
_refine_ls_goodness_of_fit_ref 1.024
_refine_ls_hydrogen_treatment mixed
_refine_ls_matrix_type full
_refine_ls_number_parameters 158
_refine_ls_number_reflns 2406
_refine_ls_number_restraints 2
_refine_ls_restrained_S_all 1.025
_refine_ls_R_factor_all 0.0384
_refine_ls_R_factor_gt 0.0294
_refine_ls_shift/su_max 0.000
_refine_ls_shift/su_mean 0.000
_refine_ls_structure_factor_coef Fsqd
_refine_ls_weighting_details 'calc w=1/[\s^2^(Fo^2^)+(0.0433P)^2^+1.5483P] where P=(Fo^2^+2Fc^2^)/3'
_refine_ls_weighting_scheme calc
_refine_ls_wR_factor_gt 0.0761
_refine_ls_wR_factor_ref 0.0819
_reflns_number_gt 1965
_reflns_number_total 2406
_reflns_threshold_expression >2\s(I)
_cod_data_source_file hy2109.cif
_cod_data_source_block I
_cod_depositor_comments
;
The following automatic conversions were performed:
'_symmetry_cell_setting' value 'Monoclinic' changed to 'monoclinic'
according to '/home/saulius/struct/CIF-dictionaries/cif_core.dic'
dictionary named 'cif_core.dic' version 2.4.1 from 2010-06-29.

Automatic conversion script
Id: cif_fix_enum 1527 2010-12-29 10:47:43Z saulius 

The following automatic conversions were performed:

'_symmetry_cell_setting' value 'Monoclinic' changed to 'monoclinic'
according to /home/saulius/struct/CIF-dictionaries/cif_core.dic
dictionary named 'cif_core.dic' version 2.4.1 from 2010-06-29.

Automatic conversion script
Id: cif_fix_values 1715 2011-07-08 13:25:40Z adriana 
;
_cod_original_sg_symbol_H-M 'C 2/c'
_cod_database_code 2217556
_cod_database_fobs_code 2217556

loop_
_symmetry_equiv_pos_as_xyz
'x, y, z'
'-x, y, -z+1/2'
'x+1/2, y+1/2, z'
'-x+1/2, y+1/2, -z+1/2'
'-x, -y, -z'
'x, -y, z-1/2'
'-x+1/2, -y+1/2, -z'
'x+1/2, -y+1/2, z-1/2'

loop_
_atom_site_type_symbol
_atom_site_label
_atom_site_fract_x
_atom_site_fract_y
_atom_site_fract_z
_atom_site_U_iso_or_equiv
_atom_site_adp_type
_atom_site_calc_flag
_atom_site_refinement_flags
_atom_site_occupancy
Cd Cd1 1.0000 0.24267(5) 0.2500 0.04153(11) Uani d S 1
N N1 0.91692(7) 0.1412(4) 0.15373(15) 0.0337(4) Uani d . 1
N N2 0.90481(8) 0.5376(4) -0.00770(16) 0.0400(5) Uani d . 1
O O2 0.95401(7) -0.0756(3) 0.29552(14) 0.0455(4) Uani d . 1
O O3 0.75172(7) 0.0883(4) -0.09790(15) 0.0553(5) Uani d . 1
C C1 0.91486(9) -0.0461(4) 0.21600(18) 0.0358(5) Uani d . 1
C C2 0.87029(11) -0.1903(5) 0.1904(2) 0.0430(6) Uani d . 1
H H2 0.8695 -0.3203 0.2317 0.052 Uiso calc R 1
C C3 0.82874(10) -0.1395(5) 0.1061(2) 0.0423(6) Uani d . 1
H H3 0.7995 -0.2322 0.0897 0.051 Uiso calc R 1
C C4 0.83130(9) 0.0555(5) 0.04508(18) 0.0366(5) Uani d . 1
C C5 0.79449(9) 0.1567(5) -0.0489(2) 0.0404(6) Uani d . 1
C C6 0.82108(9) 0.3654(5) -0.07684(18) 0.0377(5) Uani d . 1
C C7 0.80569(10) 0.5278(5) -0.1560(2) 0.0470(6) Uani d . 1
H H7 0.7731 0.5249 -0.2045 0.056 Uiso calc R 1
C C8 0.84113(12) 0.6963(5) -0.1601(2) 0.0501(7) Uani d . 1
H H8 0.8325 0.8102 -0.2122 0.060 Uiso calc R 1
C C9 0.88918(12) 0.6950(5) -0.0868(2) 0.0460(7) Uani d . 1
H H9 0.9122 0.8091 -0.0920 0.055 Uiso calc R 1
C C10 0.87021(9) 0.3786(4) -0.00494(17) 0.0334(5) Uani d . 1
C C11 0.87612(9) 0.1865(4) 0.07194(19) 0.0327(5) Uani d . 1
O O1 0.99406(8) 0.4960(4) 0.36946(16) 0.0505(5) Uani d D 1
H H1A 1.0223(8) 0.519(6) 0.412(2) 0.065(10) Uiso d D 1
H H1B 0.9809(13) 0.630(4) 0.353(3) 0.067(11) Uiso d D 1

loop_
_atom_site_aniso_label
_atom_site_aniso_U_11
_atom_site_aniso_U_22
_atom_site_aniso_U_33
_atom_site_aniso_U_12
_atom_site_aniso_U_13
_atom_site_aniso_U_23
Cd1 0.02980(15) 0.03837(17) 0.04841(18) 0.000 0.00383(11) 0.000
N1 0.0281(10) 0.0314(10) 0.0377(11) -0.0028(8) 0.0066(8) 0.0013(9)
N2 0.0387(11) 0.0401(12) 0.0400(11) -0.0032(9) 0.0125(9) 0.0036(9)
O2 0.0427(10) 0.0407(10) 0.0454(10) 0.0028(8) 0.0058(8) 0.0076(8)
O3 0.0343(10) 0.0707(14) 0.0495(11) -0.0142(9) 0.0005(8) -0.0081(10)
C1 0.0369(12) 0.0317(12) 0.0382(13) 0.0023(10) 0.0124(10) 0.0002(10)
C2 0.0489(16) 0.0348(13) 0.0490(15) -0.0056(11) 0.0218(13) 0.0017(11)
C3 0.0385(14) 0.0400(14) 0.0494(15) -0.0123(11) 0.0168(12) -0.0068(12)
C4 0.0296(11) 0.0403(13) 0.0385(13) -0.0051(10) 0.0103(10) -0.0061(11)
C5 0.0331(13) 0.0464(14) 0.0396(13) -0.0031(11) 0.0100(11) -0.0089(12)
C6 0.0317(12) 0.0444(15) 0.0345(12) -0.0003(10) 0.0085(10) -0.0048(11)
C7 0.0415(14) 0.0581(17) 0.0355(13) 0.0076(12) 0.0062(11) 0.0035(12)
C8 0.0597(18) 0.0509(16) 0.0383(14) 0.0123(14) 0.0154(13) 0.0101(12)
C9 0.0500(16) 0.0423(15) 0.0499(16) 0.0011(12) 0.0227(13) 0.0083(12)
C10 0.0318(11) 0.0350(13) 0.0312(11) -0.0004(9) 0.0086(9) -0.0022(10)
C11 0.0296(12) 0.0320(12) 0.0353(12) -0.0025(9) 0.0097(10) -0.0030(10)
O1 0.0448(12) 0.0426(11) 0.0532(12) 0.0076(9) 0.0039(10) -0.0025(10)

loop_
_atom_type_symbol
_atom_type_description
_atom_type_scat_dispersion_real
_atom_type_scat_dispersion_imag
_atom_type_scat_source
C C 0.0033 0.0016 'International Tables Vol C Tables 4.2.6.8 and 6.1.1.4'
H H 0.0000 0.0000 'International Tables Vol C Tables 4.2.6.8 and 6.1.1.4'
N N 0.0061 0.0033 'International Tables Vol C Tables 4.2.6.8 and 6.1.1.4'
O O 0.0106 0.0060 'International Tables Vol C Tables 4.2.6.8 and 6.1.1.4'
Cd Cd -0.8075 1.2024 'International Tables Vol C Tables 4.2.6.8 and 6.1.1.4'

loop_
_geom_angle_atom_site_label_1
_geom_angle_atom_site_label_2
_geom_angle_atom_site_label_3
_geom_angle_site_symmetry_1
_geom_angle_site_symmetry_3
_geom_angle
_geom_angle_publ_flag
O1 Cd1 O1 . 2_755 101.59(13) yes
O1 Cd1 N1 . 2_755 92.77(7) yes
O1 Cd1 N1 2_755 2_755 105.03(8) ?
O1 Cd1 N1 . . 105.03(8) yes
O1 Cd1 N1 2_755 . 92.77(7) ?
N1 Cd1 N1 2_755 . 151.82(11) yes
O1 Cd1 O2 . . 94.62(9) yes
O1 Cd1 O2 2_755 . 148.19(7) yes
N1 Cd1 O2 2_755 . 101.27(7) yes
N1 Cd1 O2 . . 56.38(7) yes
O1 Cd1 O2 . 2_755 148.19(7) ?
O1 Cd1 O2 2_755 2_755 94.62(9) ?
N1 Cd1 O2 2_755 2_755 56.38(7) ?
N1 Cd1 O2 . 2_755 101.27(7) ?
O2 Cd1 O2 . 2_755 85.23(11) yes
C11 N1 C1 . . 118.1(2) ?
C11 N1 Cd1 . . 147.41(17) ?
C1 N1 Cd1 . . 94.51(14) ?
C10 N2 C9 . . 115.1(2) ?
C1 O2 Cd1 . . 93.31(15) ?
O2 C1 N1 . . 115.7(2) ?
O2 C1 C2 . . 124.3(2) ?
N1 C1 C2 . . 120.0(2) ?
C3 C2 C1 . . 120.8(3) ?
C3 C2 H2 . . 119.6 ?
C1 C2 H2 . . 119.6 ?
C2 C3 C4 . . 118.2(2) ?
C2 C3 H3 . . 120.9 ?
C4 C3 H3 . . 120.9 ?
C11 C4 C3 . . 118.8(2) ?
C11 C4 C5 . . 109.1(2) ?
C3 C4 C5 . . 132.1(2) ?
O3 C5 C4 . . 128.9(3) ?
O3 C5 C6 . . 125.5(3) ?
C4 C5 C6 . . 105.5(2) ?
C7 C6 C10 . . 119.6(2) ?
C7 C6 C5 . . 132.1(2) ?
C10 C6 C5 . . 108.3(2) ?
C6 C7 C8 . . 116.8(2) ?
C6 C7 H7 . . 121.6 ?
C8 C7 H7 . . 121.6 ?
C9 C8 C7 . . 120.0(3) ?
C9 C8 H8 . . 120.0 ?
C7 C8 H8 . . 120.0 ?
N2 C9 C8 . . 124.0(3) ?
N2 C9 H9 . . 118.0 ?
C8 C9 H9 . . 118.0 ?
N2 C10 C6 . . 124.6(2) ?
N2 C10 C11 . . 127.3(2) ?
C6 C10 C11 . . 108.1(2) ?
N1 C11 C4 . . 124.2(2) ?
N1 C11 C10 . . 126.9(2) ?
C4 C11 C10 . . 108.9(2) ?
Cd1 O1 H1A . . 109(2) ?
Cd1 O1 H1B . . 120(2) ?
H1A O1 H1B . . 107(3) ?

loop_
_geom_bond_atom_site_label_1
_geom_bond_atom_site_label_2
_geom_bond_site_symmetry_2
_geom_bond_distance
_geom_bond_publ_flag
Cd1 O1 . 2.233(2) yes
Cd1 O1 2_755 2.233(2) ?
Cd1 N1 2_755 2.3217(19) ?
Cd1 N1 . 2.3217(19) yes
Cd1 O2 . 2.410(2) yes
Cd1 O2 2_755 2.410(2) ?
N1 C11 . 1.327(3) ?
N1 C1 . 1.371(3) ?
N2 C10 . 1.328(3) ?
N2 C9 . 1.355(3) ?
O2 C1 . 1.269(3) ?
O3 C5 . 1.219(3) ?
C1 C2 . 1.427(4) ?
C2 C3 . 1.365(4) ?
C2 H2 . 0.9300 ?
C3 C4 . 1.397(4) ?
C3 H3 . 0.9300 ?
C4 C11 . 1.391(3) ?
C4 C5 . 1.468(4) ?
C5 C6 . 1.507(4) ?
C6 C7 . 1.374(4) ?
C6 C10 . 1.396(3) ?
C7 C8 . 1.386(4) ?
C7 H7 . 0.9300 ?
C8 C9 . 1.380(4) ?
C8 H8 . 0.9300 ?
C9 H9 . 0.9300 ?
C10 C11 . 1.482(4) ?
O1 H1A . 0.817(18) ?
O1 H1B . 0.832(19) ?

loop_
_geom_hbond_atom_site_label_D
_geom_hbond_atom_site_label_H
_geom_hbond_atom_site_label_A
_geom_hbond_site_symmetry_A
_geom_hbond_distance_DH
_geom_hbond_distance_HA
_geom_hbond_distance_DA
_geom_hbond_angle_DHA
_geom_hbond_publ_flag
O1 H1A N2 2_755 0.82(2) 2.02(2) 2.832(3) 172(3) y
O1 H1B O2 1_565 0.83(2) 1.86(2) 2.686(3) 170(4) y
C3 H3 O3 7_645 0.93 2.48 3.351(5) 156 y

loop_
_geom_torsion_atom_site_label_1
_geom_torsion_atom_site_label_2
_geom_torsion_atom_site_label_3
_geom_torsion_atom_site_label_4
_geom_torsion_site_symmetry_1
_geom_torsion
O1 Cd1 N1 C11 . 93.5(3)
O1 Cd1 N1 C11 2_755 -9.3(3)
N1 Cd1 N1 C11 2_755 -139.1(3)
O2 Cd1 N1 C11 . 179.0(3)
O2 Cd1 N1 C11 2_755 -104.6(3)
O1 Cd1 N1 C1 . -87.51(16)
O1 Cd1 N1 C1 2_755 169.70(14)
N1 Cd1 N1 C1 2_755 39.89(13)
O2 Cd1 N1 C1 . -2.01(13)
O2 Cd1 N1 C1 2_755 74.44(15)
O1 Cd1 O2 C1 . 107.16(15)
O1 Cd1 O2 C1 2_755 -13.7(2)
N1 Cd1 O2 C1 2_755 -159.08(14)
N1 Cd1 O2 C1 . 2.17(14)
O2 Cd1 O2 C1 2_755 -104.75(16)
Cd1 O2 C1 N1 . -3.4(2)
Cd1 O2 C1 C2 . 177.7(2)
C11 N1 C1 O2 . -177.1(2)
Cd1 N1 C1 O2 . 3.5(2)
C11 N1 C1 C2 . 1.9(3)
Cd1 N1 C1 C2 . -177.5(2)
O2 C1 C2 C3 . 176.7(2)
N1 C1 C2 C3 . -2.2(4)
C1 C2 C3 C4 . 0.7(4)
C2 C3 C4 C11 . 0.9(4)
C2 C3 C4 C5 . 179.7(3)
C11 C4 C5 O3 . 177.7(3)
C3 C4 C5 O3 . -1.2(5)
C11 C4 C5 C6 . -0.5(3)
C3 C4 C5 C6 . -179.4(3)
O3 C5 C6 C7 . 2.3(5)
C4 C5 C6 C7 . -179.5(3)
O3 C5 C6 C10 . -176.9(3)
C4 C5 C6 C10 . 1.4(3)
C10 C6 C7 C8 . 0.9(4)
C5 C6 C7 C8 . -178.2(3)
C6 C7 C8 C9 . 0.1(4)
C10 N2 C9 C8 . 0.3(4)
C7 C8 C9 N2 . -0.7(5)
C9 N2 C10 C6 . 0.7(4)
C9 N2 C10 C11 . -179.8(2)
C7 C6 C10 N2 . -1.3(4)
C5 C6 C10 N2 . 178.0(2)
C7 C6 C10 C11 . 179.0(2)
C5 C6 C10 C11 . -1.7(3)
C1 N1 C11 C4 . -0.2(4)
Cd1 N1 C11 C4 . 178.7(2)
C1 N1 C11 C10 . -180.0(2)
Cd1 N1 C11 C10 . -1.1(5)
C3 C4 C11 N1 . -1.3(4)
C5 C4 C11 N1 . 179.7(2)
C3 C4 C11 C10 . 178.6(2)
C5 C4 C11 C10 . -0.5(3)
N2 C10 C11 N1 . 1.6(4)
C6 C10 C11 N1 . -178.8(2)
N2 C10 C11 C4 . -178.3(2)
C6 C10 C11 C4 . 1.4(3)
